data_7707840
loop_
_publ_author_name
'Prei\&sing, Lars'
'Behling, Elias'
'Schnepf, Andreas'

_publ_section_title
;
 GeCl<sub>x</sub>[Co(CO)<sub>3</sub>PR<sub>3</sub>]<sub>4-x</sub> (x =
 0-3; R = <sup>n</sup>Pr, <sup>n</sup>Bu): from cobalt substituted
 germanes to novel binary cluster compounds.
;
_journal_issue 31
_journal_name_full 'Dalton transactions (Cambridge, England : 2003)'
_journal_page_first 10789
_journal_page_last 10797
_journal_paper_doi 10.1039/d1dt02016a
_journal_volume 50
_journal_year 2021
_chemical_formula_moiety 'C36 H63 Cl Co3 Ge O9 P3, C4 H10 O'
_chemical_formula_sum 'C40 H73 Cl Co3 Ge O10 P3'
_chemical_formula_weight 1091.72
_space_group_crystal_system monoclinic
_space_group_IT_number 4
_space_group_name_Hall 'P 2yb'
_space_group_name_H-M_alt 'P 1 21 1'
_atom_sites_solution_hydrogens geom
_atom_sites_solution_primary dual
_audit_creation_date 2020-08-18
_audit_creation_method
;
Olex2 1.2
(compiled 2018.05.29 svn.r3508 for OlexSys, GUI svn.r5506)
;
_audit_update_record
;
2021-05-12 deposited with the CCDC.	2021-07-15 downloaded from the CCDC.
;
_cell_angle_alpha 90
_cell_angle_beta 106.851(2)
_cell_angle_gamma 90
_cell_formula_units_Z 2
_cell_length_a 13.6499(2)
_cell_length_b 14.5313(2)
_cell_length_c 13.9137(2)
_cell_measurement_reflns_used 46230
_cell_measurement_temperature 100.00(14)
_cell_measurement_theta_max 45.4210
_cell_measurement_theta_min 2.2930
_cell_volume 2641.29(7)
_computing_cell_refinement 'CrysAlisPro 1.171.41.79a (Rigaku OD, 2020)'
_computing_data_collection 'CrysAlisPro 1.171.41.79a (Rigaku OD, 2020)'
_computing_data_reduction 'CrysAlisPro 1.171.41.79a (Rigaku OD, 2020)'
_computing_molecular_graphics 'Olex2 (Dolomanov et al., 2009)'
_computing_publication_material 'Olex2 (Dolomanov et al., 2009)'
_computing_structure_refinement 'ShelXL (Sheldrick, 2015)'
_computing_structure_solution 'ShelXT (Sheldrick, 2015)'
_diffrn_ambient_environment N~2~
_diffrn_ambient_temperature 100.00(14)
_diffrn_detector 'Hybrid Pixel Array Detector'
_diffrn_detector_area_resol_mean 10.0000
_diffrn_detector_type HyPix
_diffrn_measured_fraction_theta_full 0.999
_diffrn_measured_fraction_theta_max 1.000
_diffrn_measurement_details
;
List of Runs (angles in degrees, time in seconds):

  # Type    Start    End  Width  t~exp~   \w     \q     \k     \f   Frames
#--------------------------------------------------------------------------
  1  \w    -60.00 -35.00   0.50   31.08    --  -45.08 126.00 172.00   50
  2  \w     16.00  42.00   0.50   31.08    --   46.33-126.00  95.00   52
  3  \w    -24.00   2.00   0.50   31.08    --  -45.08  57.00 -90.00   52
  4  \w    -94.00 -39.00   0.50   31.08    --  -45.08 131.00  96.82  110
  5  \w    -46.00 -10.00   0.50   31.08    --  -45.08  77.00 -30.00   72
  6  \w    -46.00  18.00   0.50   31.08    --  -45.08  19.00 -60.00  128
  7  \w    -88.00 -38.00   0.50   31.08    --  -45.08 118.00  22.73  100
  8  \w    -25.00  34.00   0.50   31.08    --  -45.08  19.00  30.00  118
  9  \w    -98.00 -62.00   0.50   31.08    --  -45.08 137.00 106.81   72
 10  \w   -106.00 -37.00   0.50   31.08    --  -45.08 -37.00 -30.00  138
 11  \w   -104.00 -39.00   0.50   31.08    --  -45.08 -37.00 120.00  130
 12  \w    -94.00 -69.00   0.50   31.08    --  -45.08 131.00  45.15   50
 13  \w    -51.00 -25.00   0.50   31.08    --  -45.08  37.00 -30.00   52
 14  \w      5.00  30.00   0.50   31.08    --  -45.08  37.00 -30.00   50
 15  \w      0.00  34.00   0.50   31.08    --  -45.08  19.00-120.00   68
 16  \w    -57.00 -31.00   0.50   31.08    --  -45.08  57.00 -90.00   52
 17  \w    -31.00   5.00   0.50   31.08    --   46.33 -19.00 -90.00   72
 18  \w    -31.00   5.00   0.50   31.08    --   46.33 -19.00 -30.00   72
 19  \w    -10.00  31.00   0.50   31.08    --    0.62  57.00 120.00   82
 20  \w   -118.00 -85.00   0.50   31.08    --  -45.08 -52.00 -77.09   66
 21  \w    -56.00 -31.00   0.50   31.08    --  -45.08 -60.00-145.68   50
 22  \w    -56.00 -31.00   0.50   31.08    --  -45.08 -60.00  49.95   50
 23  \w   -100.00 -65.00   0.50   31.08    --  -45.08 -51.00 -34.27   70
 24  \w    -61.00 -35.00   0.50   31.08    --  -45.08 -51.00 -34.27   52
 25  \w    -74.00 -34.00   0.50   31.08    --  -45.08 -52.00 -77.09   80
 26  \w    -58.00 -32.00   0.50   31.08    --  -45.08 -58.00-119.60   52
 27  \w    -59.00 -33.00   0.50   31.08    --  -45.08 -55.00-111.25   52
 28  \w    -59.00 -33.00   0.50   31.08    --  -45.08 -55.00  -5.89   52
 29  \w   -116.00 -78.00   0.50   31.08    --  -45.08 -52.00 108.34   76
 30  \w    -65.00 -34.00   0.50   31.08    --  -45.08 -52.00 108.34   62
 31  \w    -57.00 -32.00   0.50   31.08    --  -45.08 -58.00  70.75   50
 32  \w    -60.00 -34.00   0.50   31.08    --  -45.08 -54.00  17.19   52
 33  \w    -58.00 -32.00   0.50   31.08    --  -45.08 -59.00-169.42   52
 34  \w    -59.00 -33.00   0.50   31.08    --  -45.08 -56.00 -41.59   52
 35  \w    -95.00 -43.00   0.50   31.08    --  -45.08 133.00 -91.22  104
 36  \w    -53.00  32.00   0.50   31.08    --  -45.08  37.00 150.00  170
 37  \w    -95.00 -42.00   0.50   31.08    --  -45.08 133.00-129.77  106
 38  \w    -50.00  30.00   0.50   31.08    --  -45.08  37.00-150.00  160
 39  \w   -113.00 -35.00   0.50   31.08    --  -45.08 -47.00  67.84  156
 40  \w    -98.00 -40.00   0.50   31.08    --  -45.08 -50.00 156.94  116
 41  \w    -93.00 -40.00   0.50   31.08    --  -45.08 130.00 -16.24  106
 42  \w    -33.00  34.00   0.50   31.08    --  -45.08  19.00  60.00  134
 43  \w   -117.00 -34.00   0.50   31.08    --  -45.08 -51.00-142.88  166
 44  \w    -60.00 -33.00   0.50   31.08    --  -45.08 -56.00 144.96   54
 45  \w    -48.00  21.00   0.50   31.08    --  -45.08  19.00 150.00  138
 46  \w    -26.00  26.00   0.50   31.08    --   46.33 -57.00-150.00  104
;
_diffrn_measurement_device 'four-circle diffractometer'
_diffrn_measurement_device_type 'XtaLAB Synergy, Dualflex, HyPix'
_diffrn_measurement_method '\w scans'
_diffrn_orient_matrix_type 'CrysAlisPro convention (1999,Acta A55,543-557)'
_diffrn_orient_matrix_UB_11 0.0384843000
_diffrn_orient_matrix_UB_12 -0.0337875000
_diffrn_orient_matrix_UB_13 0.0179308000
_diffrn_orient_matrix_UB_21 0.0358078000
_diffrn_orient_matrix_UB_22 0.0350816000
_diffrn_orient_matrix_UB_23 0.0213671000
_diffrn_orient_matrix_UB_31 -0.0135980000
_diffrn_orient_matrix_UB_32 -0.0031977000
_diffrn_orient_matrix_UB_33 0.0453733000
_diffrn_radiation_monochromator mirror
_diffrn_radiation_probe x-ray
_diffrn_radiation_type MoK\a
_diffrn_radiation_wavelength 0.71073
_diffrn_reflns_av_R_equivalents 0.0873
_diffrn_reflns_av_unetI/netI 0.0499
_diffrn_reflns_Laue_measured_fraction_full 0.999
_diffrn_reflns_Laue_measured_fraction_max 1.000
_diffrn_reflns_limit_h_max 22
_diffrn_reflns_limit_h_min -22
_diffrn_reflns_limit_k_max 23
_diffrn_reflns_limit_k_min -23
_diffrn_reflns_limit_l_max 22
_diffrn_reflns_limit_l_min -22
_diffrn_reflns_number 176659
_diffrn_reflns_point_group_measured_fraction_full 0.999
_diffrn_reflns_point_group_measured_fraction_max 1.000
_diffrn_reflns_theta_full 25.242
_diffrn_reflns_theta_max 35.500
_diffrn_reflns_theta_min 2.074
_diffrn_source 'micro-focus sealed X-ray tube'
_diffrn_source_type 'PhotonJet (Mo) X-ray Source'
_exptl_absorpt_coefficient_mu 1.677
_exptl_absorpt_correction_T_max 1.000
_exptl_absorpt_correction_T_min 0.787
_exptl_absorpt_correction_type gaussian
_exptl_absorpt_process_details
;
CrysAlisPro 1.171.41.79a (Rigaku Oxford Diffraction, 2020)
Numerical absorption correction based on gaussian integration over
a multifaceted crystal model
Empirical absorption correction using spherical harmonics,
implemented in SCALE3 ABSPACK scaling algorithm.
;
_exptl_crystal_colour red
_exptl_crystal_colour_primary red
_exptl_crystal_density_diffrn 1.373
_exptl_crystal_description plate
_exptl_crystal_F_000 1136
_exptl_crystal_size_max 0.13
_exptl_crystal_size_mid 0.09
_exptl_crystal_size_min 0.02
_refine_diff_density_max 0.553
_refine_diff_density_min -0.326
_refine_diff_density_rms 0.076
_refine_ls_abs_structure_details
;
 Flack x determined using 9032 quotients [(I+)-(I-)]/[(I+)+(I-)]
 (Parsons, Flack and Wagner, Acta Cryst. B69 (2013) 249-259).
;
_refine_ls_abs_structure_Flack 0.005(3)
_refine_ls_extinction_method none
_refine_ls_goodness_of_fit_ref 1.030
_refine_ls_hydrogen_treatment constr
_refine_ls_matrix_type full
_refine_ls_number_parameters 534
_refine_ls_number_reflns 24143
_refine_ls_number_restraints 1
_refine_ls_restrained_S_all 1.030
_refine_ls_R_factor_all 0.0449
_refine_ls_R_factor_gt 0.0343
_refine_ls_shift/su_max 0.001
_refine_ls_shift/su_mean 0.000
_refine_ls_structure_factor_coef Fsqd
_refine_ls_weighting_details 'w=1/[\s^2^(Fo^2^)+(0.0149P)^2^+0.8018P] where P=(Fo^2^+2Fc^2^)/3'
_refine_ls_weighting_scheme calc
_refine_ls_wR_factor_gt 0.0614
_refine_ls_wR_factor_ref 0.0645
_reflns_Friedel_coverage 0.939
_reflns_Friedel_fraction_full 0.999
_reflns_Friedel_fraction_max 1.000
_reflns_number_gt 21199
_reflns_number_total 24143
_reflns_threshold_expression 'I > 2\s(I)'
_cod_data_source_file d1dt02016a2.cif
_cod_data_source_block 1001
_cod_depositor_comments 'Adding full bibliography for 7707835--7707841.cif.'
_cod_database_code 7707840
_shelx_shelxl_version_number 2014/7
_chemical_oxdiff_formula 'C80 H146 Cl2 Co6 Ge2 O20 P6'
_shelx_space_group_comment
;
The symmetry employed for this shelxl refinement is uniquely defined
by the following loop, which should always be used as a source of
symmetry information in preference to the above space-group names.
They are only intended as comments.
;
_shelx_estimated_absorpt_t_max 0.967
_shelx_estimated_absorpt_t_min 0.811
_diffrn_oxdiff_digest_frames
;
01069a217aef9a6202b272f35f2eb8d26203902b85f
;
_reflns_odcompleteness_completeness 99.95
_reflns_odcompleteness_iscentric 1
_reflns_odcompleteness_theta 45.18
_olex2_refinement_description
;
1. Fixed Uiso
 At 1.2 times of:
  All C(H,H) groups
 At 1.5 times of:
  All C(H,H,H) groups
2.a Secondary CH2 refined with riding coordinates:
 C101(H10A,H10B), C102(H10C,H10D), C104(H10H,H10I), C105(H10J,H10K), C107(H10O,
 H10P), C108(H10Q,H10R), C201(H20A,H20B), C202(H20C,H20D), C204(H20H,H20I),
 C205(H20J,H20K), C207(H20O,H20P), C208(H20Q,H20R), C301(H30A,H30B), C302(H30C,
 H30D), C304(H30H,H30I), C305(H30J,H30K), C307(H30O,H30P), C308(H30Q,H30R),
 C402(H40D,H40E), C404(H40F,H40G)
2.b Idealised Me refined as rotating group:
 C103(H10E,H10F,H10G), C106(H10L,H10M,H10N), C109(H10S,H10T,H10U), C203(H20E,
 H20F,H20G), C206(H20L,H20M,H20N), C209(H20S,H20T,H20U), C303(H30E,H30F,H30G),
 C306(H30L,H30M,H30N), C309(H30S,H30T,H30U), C401(H40A,H40B,H40C), C405(H40H,
 H40I,H40J)
;
_olex2_submission_special_instructions 'No special instructions were received'
_oxdiff_exptl_absorpt_empirical_details
;
Empirical correction (ABSPACK) includes:
- Absorption correction using spherical harmonics
- Frame scaling
;
_oxdiff_exptl_absorpt_empirical_full_max 2.544
_oxdiff_exptl_absorpt_empirical_full_min 0.741

loop_
_space_group_symop_operation_xyz
'x, y, z'
'-x, y+1/2, -z'

loop_
_atom_site_label
_atom_site_type_symbol
_atom_site_fract_x
_atom_site_fract_y
_atom_site_fract_z
_atom_site_U_iso_or_equiv
_atom_site_adp_type
_atom_site_occupancy
_atom_site_site_symmetry_order
_atom_site_calc_flag
_atom_site_refinement_flags_posn
_atom_site_refinement_flags_adp
_atom_site_refinement_flags_occupancy
_atom_site_disorder_assembly
_atom_site_disorder_group
Ge1 Ge 0.30165(2) 0.47167(2) 0.66321(2) 0.01048(4) Uani 1 1 d . . . . .
Co1 Co 0.13839(2) 0.39482(2) 0.64238(2) 0.01339(6) Uani 1 1 d . . . . .
Co2 Co 0.42041(2) 0.38055(2) 0.60044(2) 0.01231(5) Uani 1 1 d . . . . .
Co3 Co 0.37444(2) 0.54163(2) 0.82723(2) 0.01159(5) Uani 1 1 d . . . . .
Cl1 Cl 0.26262(5) 0.59749(4) 0.56019(4) 0.01865(10) Uani 1 1 d . . . . .
P1 P 0.00031(5) 0.31327(4) 0.63694(5) 0.01773(11) Uani 1 1 d . . . . .
P2 P 0.50943(4) 0.28984(4) 0.52863(4) 0.01291(10) Uani 1 1 d . . . . .
P3 P 0.43604(5) 0.60390(4) 0.97757(4) 0.01429(10) Uani 1 1 d . . . . .
O15 O 0.02658(16) 0.56918(15) 0.61209(18) 0.0318(5) Uani 1 1 d . . . . .
O16 O 0.23413(17) 0.32125(15) 0.84192(15) 0.0280(4) Uani 1 1 d . . . . .
O18 O 0.15002(17) 0.3136(2) 0.45414(17) 0.0424(6) Uani 1 1 d . . . . .
O22 O 0.35934(16) 0.22111(14) 0.69692(16) 0.0271(4) Uani 1 1 d . . . . .
O24 O 0.32073(18) 0.45815(16) 0.40319(14) 0.0331(5) Uani 1 1 d . . . . .
O26 O 0.59932(16) 0.4722(2) 0.73200(17) 0.0377(5) Uani 1 1 d . . . . .
O32 O 0.16770(16) 0.57746(17) 0.83659(17) 0.0330(5) Uani 1 1 d . . . . .
O34 O 0.48166(18) 0.67602(15) 0.73949(15) 0.0297(4) Uani 1 1 d . . . . .
O36 O 0.47633(16) 0.36611(13) 0.88994(14) 0.0240(4) Uani 1 1 d . . . . .
C14 C 0.07268(19) 0.50254(18) 0.62469(19) 0.0196(4) Uani 1 1 d . . . . .
C17 C 0.1495(2) 0.3457(2) 0.5291(2) 0.0239(5) Uani 1 1 d . . . . .
C018 C 0.19883(19) 0.35172(17) 0.76373(19) 0.0181(4) Uani 1 1 d . . . . .
C21 C 0.38043(19) 0.28507(17) 0.65871(18) 0.0175(4) Uani 1 1 d . . . . .
C23 C 0.3564(2) 0.42895(18) 0.48168(18) 0.0203(5) Uani 1 1 d . . . . .
C25 C 0.5280(2) 0.43880(19) 0.6794(2) 0.0213(5) Uani 1 1 d . . . . .
C31 C 0.24736(19) 0.56246(17) 0.82954(18) 0.0190(4) Uani 1 1 d . . . . .
C33 C 0.4375(2) 0.62275(17) 0.77060(17) 0.0185(4) Uani 1 1 d . . . . .
C35 C 0.43502(19) 0.43466(17) 0.86418(17) 0.0164(4) Uani 1 1 d . . . . .
C101 C -0.09056(19) 0.3691(2) 0.6929(2) 0.0230(5) Uani 1 1 d . . . . .
H10A H -0.1182 0.4248 0.6532 0.028 Uiso 1 1 calc R . . . .
H10B H -0.1485 0.3267 0.6879 0.028 Uiso 1 1 calc R . . . .
C102 C -0.0454(2) 0.3970(2) 0.8025(2) 0.0276(5) Uani 1 1 d . . . . .
H10C H 0.0094 0.4430 0.8075 0.033 Uiso 1 1 calc R . . . .
H10D H -0.0141 0.3424 0.8421 0.033 Uiso 1 1 calc R . . . .
C103 C -0.1259(3) 0.4375(3) 0.8466(3) 0.0356(7) Uani 1 1 d . . . . .
H10E H -0.1576 0.4911 0.8071 0.053 Uiso 1 1 calc GR . . . .
H10F H -0.0934 0.4562 0.9163 0.053 Uiso 1 1 calc GR . . . .
H10G H -0.1784 0.3910 0.8450 0.053 Uiso 1 1 calc GR . . . .
C104 C -0.0769(2) 0.2770(2) 0.5134(2) 0.0256(5) Uani 1 1 d . . . . .
H10H H -0.0373 0.2308 0.4878 0.031 Uiso 1 1 calc R . . . .
H10I H -0.1386 0.2456 0.5211 0.031 Uiso 1 1 calc R . . . .
C105 C -0.1119(2) 0.3516(2) 0.4338(2) 0.0257(5) Uani 1 1 d . . . . .
H10J H -0.0519 0.3875 0.4288 0.031 Uiso 1 1 calc R . . . .
H10K H -0.1592 0.3942 0.4536 0.031 Uiso 1 1 calc R . . . .
C106 C -0.1660(3) 0.3091(2) 0.3314(2) 0.0315(6) Uani 1 1 d . . . . .
H10L H -0.1862 0.3579 0.2810 0.047 Uiso 1 1 calc GR . . . .
H10M H -0.2271 0.2758 0.3357 0.047 Uiso 1 1 calc GR . . . .
H10N H -0.1195 0.2663 0.3122 0.047 Uiso 1 1 calc GR . . . .
C107 C 0.0252(2) 0.20260(19) 0.7029(2) 0.0246(5) Uani 1 1 d . . . . .
H10O H 0.0529 0.2145 0.7759 0.030 Uiso 1 1 calc R . . . .
H10P H -0.0405 0.1695 0.6919 0.030 Uiso 1 1 calc R . . . .
C108 C 0.0997(3) 0.1406(2) 0.6702(2) 0.0300(6) Uani 1 1 d . . . . .
H10Q H 0.0689 0.1227 0.5992 0.036 Uiso 1 1 calc R . . . .
H10R H 0.1632 0.1754 0.6746 0.036 Uiso 1 1 calc R . . . .
C109 C 0.1265(4) 0.0546(3) 0.7338(3) 0.0562(11) Uani 1 1 d . . . . .
H10S H 0.1759 0.0179 0.7111 0.084 Uiso 1 1 calc GR . . . .
H10T H 0.0644 0.0182 0.7271 0.084 Uiso 1 1 calc GR . . . .
H10U H 0.1566 0.0718 0.8043 0.084 Uiso 1 1 calc GR . . . .
C201 C 0.44055(19) 0.18603(16) 0.47221(18) 0.0173(4) Uani 1 1 d . . . . .
H20A H 0.4856 0.1490 0.4429 0.021 Uiso 1 1 calc R . . . .
H20B H 0.4253 0.1488 0.5257 0.021 Uiso 1 1 calc R . . . .
C202 C 0.3406(2) 0.20541(19) 0.3907(2) 0.0222(5) Uani 1 1 d . . . . .
H20C H 0.3083 0.2609 0.4095 0.027 Uiso 1 1 calc R . . . .
H20D H 0.3561 0.2188 0.3269 0.027 Uiso 1 1 calc R . . . .
C203 C 0.2653(2) 0.1260(2) 0.3742(3) 0.0389(8) Uani 1 1 d . . . . .
H20E H 0.2032 0.1419 0.3206 0.058 Uiso 1 1 calc GR . . . .
H20F H 0.2475 0.1138 0.4364 0.058 Uiso 1 1 calc GR . . . .
H20G H 0.2965 0.0709 0.3549 0.058 Uiso 1 1 calc GR . . . .
C204 C 0.54900(19) 0.34220(17) 0.42659(17) 0.0172(4) Uani 1 1 d . . . . .
H20H H 0.5913 0.2974 0.4027 0.021 Uiso 1 1 calc R . . . .
H20I H 0.4872 0.3550 0.3701 0.021 Uiso 1 1 calc R . . . .
C205 C 0.6096(2) 0.43119(18) 0.4551(2) 0.0221(5) Uani 1 1 d . . . . .
H20J H 0.5715 0.4736 0.4870 0.027 Uiso 1 1 calc R . . . .
H20K H 0.6761 0.4173 0.5049 0.027 Uiso 1 1 calc R . . . .
C206 C 0.6288(2) 0.4785(2) 0.3648(2) 0.0278(5) Uani 1 1 d . . . . .
H20L H 0.5636 0.5001 0.3195 0.042 Uiso 1 1 calc GR . . . .
H20M H 0.6605 0.4349 0.3291 0.042 Uiso 1 1 calc GR . . . .
H20N H 0.6746 0.5311 0.3874 0.042 Uiso 1 1 calc GR . . . .
C207 C 0.63070(18) 0.24678(17) 0.60999(17) 0.0165(4) Uani 1 1 d . . . . .
H20O H 0.6653 0.2118 0.5682 0.020 Uiso 1 1 calc R . . . .
H20P H 0.6746 0.3002 0.6382 0.020 Uiso 1 1 calc R . . . .
C208 C 0.6240(2) 0.1855(2) 0.6967(2) 0.0234(5) Uani 1 1 d . . . . .
H20Q H 0.5909 0.2198 0.7403 0.028 Uiso 1 1 calc R . . . .
H20R H 0.5813 0.1310 0.6699 0.028 Uiso 1 1 calc R . . . .
C209 C 0.7297(2) 0.1542(2) 0.7583(2) 0.0267(5) Uani 1 1 d . . . . .
H20S H 0.7642 0.1235 0.7144 0.040 Uiso 1 1 calc GR . . . .
H20T H 0.7231 0.1111 0.8104 0.040 Uiso 1 1 calc GR . . . .
H20U H 0.7700 0.2077 0.7900 0.040 Uiso 1 1 calc GR . . . .
C301 C 0.5629(2) 0.65571(18) 1.0025(2) 0.0213(5) Uani 1 1 d . . . . .
H30A H 0.5583 0.7097 0.9580 0.026 Uiso 1 1 calc R . . . .
H30B H 0.5850 0.6780 1.0727 0.026 Uiso 1 1 calc R . . . .
C302 C 0.6442(2) 0.5897(2) 0.9865(2) 0.0273(6) Uani 1 1 d . . . . .
H30C H 0.6627 0.5450 1.0426 0.033 Uiso 1 1 calc R . . . .
H30D H 0.6151 0.5548 0.9236 0.033 Uiso 1 1 calc R . . . .
C303 C 0.7399(3) 0.6394(3) 0.9807(3) 0.0460(9) Uani 1 1 d . . . . .
H30E H 0.7229 0.6805 0.9223 0.069 Uiso 1 1 calc GR . . . .
H30F H 0.7909 0.5943 0.9740 0.069 Uiso 1 1 calc GR . . . .
H30G H 0.7679 0.6756 1.0419 0.069 Uiso 1 1 calc GR . . . .
C304 C 0.35877(19) 0.69665(17) 1.00701(18) 0.0176(4) Uani 1 1 d . . . . .
H30H H 0.2937 0.6701 1.0123 0.021 Uiso 1 1 calc R . . . .
H30I H 0.3956 0.7223 1.0736 0.021 Uiso 1 1 calc R . . . .
C305 C 0.3337(2) 0.77537(17) 0.93106(18) 0.0196(4) Uani 1 1 d . . . . .
H30J H 0.3979 0.8064 0.9299 0.024 Uiso 1 1 calc R . . . .
H30K H 0.3010 0.7501 0.8632 0.024 Uiso 1 1 calc R . . . .
C306 C 0.2623(2) 0.8453(2) 0.9567(2) 0.0283(6) Uani 1 1 d . . . . .
H30L H 0.2474 0.8945 0.9063 0.042 Uiso 1 1 calc GR . . . .
H30M H 0.2951 0.8717 1.0231 0.042 Uiso 1 1 calc GR . . . .
H30N H 0.1984 0.8149 0.9573 0.042 Uiso 1 1 calc GR . . . .
C307 C 0.4480(2) 0.52335(18) 1.08175(17) 0.0215(5) Uani 1 1 d . . . . .
H30O H 0.5073 0.4825 1.0867 0.026 Uiso 1 1 calc R . . . .
H30P H 0.4623 0.5587 1.1451 0.026 Uiso 1 1 calc R . . . .
C308 C 0.3529(2) 0.46406(19) 1.07108(18) 0.0236(5) Uani 1 1 d . . . . .
H30Q H 0.3400 0.4264 1.0094 0.028 Uiso 1 1 calc R . . . .
H30R H 0.2929 0.5045 1.0640 0.028 Uiso 1 1 calc R . . . .
C309 C 0.3650(3) 0.4007(2) 1.1614(2) 0.0339(7) Uani 1 1 d . . . . .
H30S H 0.3048 0.3607 1.1496 0.051 Uiso 1 1 calc GR . . . .
H30T H 0.3715 0.4378 1.2217 0.051 Uiso 1 1 calc GR . . . .
H30U H 0.4265 0.3628 1.1709 0.051 Uiso 1 1 calc GR . . . .
O403 O -0.03224(19) 0.8000(2) 0.90847(19) 0.0423(6) Uani 1 1 d . . . . .
C401 C -0.0878(4) 0.9455(4) 0.8344(5) 0.0743(16) Uani 1 1 d . . . . .
H40A H -0.1207 0.9766 0.7706 0.111 Uiso 1 1 calc GR . . . .
H40B H -0.0201 0.9726 0.8649 0.111 Uiso 1 1 calc GR . . . .
H40C H -0.1301 0.9531 0.8800 0.111 Uiso 1 1 calc GR . . . .
C402 C -0.0762(3) 0.8442(3) 0.8154(4) 0.0523(10) Uani 1 1 d . . . . .
H40D H -0.1439 0.8169 0.7817 0.063 Uiso 1 1 calc R . . . .
H40E H -0.0317 0.8359 0.7711 0.063 Uiso 1 1 calc R . . . .
C404 C -0.0180(3) 0.7046(3) 0.8969(3) 0.0437(8) Uani 1 1 d . . . . .
H40F H 0.0256 0.6950 0.8519 0.052 Uiso 1 1 calc R . . . .
H40G H -0.0849 0.6748 0.8661 0.052 Uiso 1 1 calc R . . . .
C405 C 0.0315(3) 0.6627(4) 0.9964(3) 0.0571(11) Uani 1 1 d . . . . .
H40H H 0.0413 0.5967 0.9882 0.086 Uiso 1 1 calc GR . . . .
H40I H -0.0122 0.6717 1.0404 0.086 Uiso 1 1 calc GR . . . .
H40J H 0.0980 0.6920 1.0264 0.086 Uiso 1 1 calc GR . . . .

loop_
_atom_site_aniso_label
_atom_site_aniso_U_11
_atom_site_aniso_U_22
_atom_site_aniso_U_33
_atom_site_aniso_U_23
_atom_site_aniso_U_13
_atom_site_aniso_U_12
Ge1 0.01245(9) 0.00979(9) 0.00983(9) 0.00027(8) 0.00421(7) 0.00062(8)
Co1 0.01307(13) 0.01355(14) 0.01375(12) -0.00136(10) 0.00422(10) -0.00120(10)
Co2 0.01397(13) 0.01228(13) 0.01186(12) -0.00071(10) 0.00563(10) 0.00106(10)
Co3 0.01468(13) 0.01030(12) 0.01020(12) -0.00024(10) 0.00422(10) 0.00018(10)
Cl1 0.0243(3) 0.0147(2) 0.0177(2) 0.00460(19) 0.0072(2) 0.0040(2)
P1 0.0157(3) 0.0176(3) 0.0198(3) -0.0027(2) 0.0051(2) -0.0043(2)
P2 0.0149(2) 0.0131(2) 0.0118(2) -0.00096(19) 0.0055(2) 0.00089(19)
P3 0.0180(3) 0.0126(2) 0.0118(2) -0.00124(19) 0.0035(2) 0.0006(2)
O15 0.0251(10) 0.0241(10) 0.0458(13) 0.0065(9) 0.0097(9) 0.0070(8)
O16 0.0301(10) 0.0275(11) 0.0229(9) 0.0070(8) 0.0022(8) -0.0079(8)
O18 0.0261(11) 0.0728(19) 0.0292(11) -0.0270(12) 0.0093(9) -0.0062(11)
O22 0.0323(11) 0.0181(9) 0.0376(11) 0.0052(8) 0.0210(9) 0.0028(8)
O24 0.0479(13) 0.0357(13) 0.0172(8) 0.0065(8) 0.0118(9) 0.0195(10)
O26 0.0213(9) 0.0519(14) 0.0411(12) -0.0253(12) 0.0108(9) -0.0094(10)
O32 0.0196(9) 0.0409(13) 0.0392(12) -0.0206(10) 0.0096(8) 0.0001(8)
O34 0.0389(12) 0.0264(10) 0.0260(10) 0.0028(8) 0.0129(9) -0.0130(9)
O36 0.0296(10) 0.0180(9) 0.0221(8) 0.0026(7) 0.0037(7) 0.0066(7)
C14 0.0141(10) 0.0218(11) 0.0223(11) 0.0019(9) 0.0046(9) -0.0005(8)
C17 0.0160(11) 0.0339(14) 0.0220(12) -0.0093(10) 0.0058(9) -0.0027(10)
C018 0.0170(10) 0.0162(10) 0.0213(11) 0.0001(8) 0.0058(9) -0.0040(8)
C21 0.0190(10) 0.0166(10) 0.0191(10) -0.0005(8) 0.0091(9) 0.0024(8)
C23 0.0254(12) 0.0211(12) 0.0171(10) 0.0003(8) 0.0102(9) 0.0067(9)
C25 0.0202(11) 0.0241(12) 0.0229(11) -0.0074(9) 0.0118(9) 0.0001(9)
C31 0.0202(11) 0.0185(11) 0.0177(10) -0.0069(8) 0.0048(9) -0.0012(8)
C33 0.0245(12) 0.0173(11) 0.0139(9) -0.0003(8) 0.0057(9) -0.0016(9)
C35 0.0200(11) 0.0154(10) 0.0140(9) -0.0006(8) 0.0054(8) 0.0008(8)
C101 0.0154(10) 0.0276(13) 0.0274(12) 0.0002(10) 0.0084(9) -0.0016(9)
C102 0.0247(12) 0.0343(15) 0.0270(12) -0.0021(11) 0.0127(10) 0.0030(11)
C103 0.0362(17) 0.0404(18) 0.0372(16) -0.0029(13) 0.0218(14) 0.0056(13)
C104 0.0261(13) 0.0246(13) 0.0229(12) -0.0036(10) 0.0020(10) -0.0094(10)
C105 0.0224(12) 0.0261(13) 0.0253(12) -0.0044(10) 0.0016(10) -0.0020(10)
C106 0.0373(16) 0.0293(15) 0.0233(12) -0.0007(11) 0.0012(11) -0.0065(12)
C107 0.0270(13) 0.0182(12) 0.0303(13) 0.0004(10) 0.0108(11) -0.0053(10)
C108 0.0366(16) 0.0189(12) 0.0373(15) -0.0017(11) 0.0151(13) -0.0008(11)
C109 0.084(3) 0.0325(19) 0.060(2) 0.0133(18) 0.034(2) 0.026(2)
C201 0.0201(11) 0.0140(10) 0.0174(10) -0.0039(8) 0.0050(8) 0.0000(8)
C202 0.0205(11) 0.0229(12) 0.0214(11) -0.0048(9) 0.0031(9) 0.0009(9)
C203 0.0264(15) 0.0262(15) 0.054(2) -0.0068(14) -0.0048(14) -0.0031(12)
C204 0.0203(11) 0.0185(10) 0.0150(10) 0.0003(8) 0.0087(8) 0.0006(8)
C205 0.0277(13) 0.0189(11) 0.0231(12) 0.0018(9) 0.0125(10) -0.0031(9)
C206 0.0316(13) 0.0253(13) 0.0310(13) 0.0082(11) 0.0161(11) 0.0010(11)
C207 0.0155(10) 0.0177(10) 0.0166(10) 0.0000(8) 0.0054(8) 0.0024(8)
C208 0.0213(12) 0.0267(13) 0.0221(11) 0.0078(10) 0.0060(9) 0.0022(10)
C209 0.0233(12) 0.0296(14) 0.0256(12) 0.0107(10) 0.0043(10) 0.0064(10)
C301 0.0198(11) 0.0179(11) 0.0241(12) -0.0075(9) 0.0032(9) -0.0014(9)
C302 0.0196(12) 0.0240(13) 0.0357(15) -0.0107(11) 0.0039(11) 0.0011(10)
C303 0.0285(16) 0.0398(19) 0.072(3) -0.0219(18) 0.0182(17) -0.0031(14)
C304 0.0231(11) 0.0151(10) 0.0156(10) -0.0025(8) 0.0072(9) 0.0007(8)
C305 0.0249(12) 0.0150(10) 0.0180(10) -0.0008(8) 0.0045(9) 0.0022(9)
C306 0.0321(15) 0.0185(12) 0.0354(15) -0.0019(10) 0.0113(12) 0.0063(10)
C307 0.0313(13) 0.0189(11) 0.0125(9) 0.0020(8) 0.0035(9) 0.0034(9)
C308 0.0369(14) 0.0205(12) 0.0151(9) 0.0014(9) 0.0101(9) -0.0015(11)
C309 0.0536(19) 0.0276(15) 0.0248(13) 0.0103(11) 0.0184(13) 0.0036(13)
O403 0.0380(13) 0.0461(15) 0.0439(13) -0.0130(11) 0.0137(11) -0.0004(12)
C401 0.057(3) 0.054(3) 0.115(5) -0.004(3) 0.029(3) 0.013(2)
C402 0.046(2) 0.048(2) 0.060(3) -0.0038(19) 0.0104(19) 0.0167(18)
C404 0.0416(19) 0.052(2) 0.0384(18) -0.0050(16) 0.0130(15) 0.0061(17)
C405 0.048(2) 0.073(3) 0.048(2) 0.011(2) 0.0099(19) -0.009(2)

loop_
_atom_type_symbol
_atom_type_description
_atom_type_scat_dispersion_real
_atom_type_scat_dispersion_imag
_atom_type_scat_source
C C 0.0033 0.0016 'International Tables Vol C Tables 4.2.6.8 and 6.1.1.4'
H H 0.0000 0.0000 'International Tables Vol C Tables 4.2.6.8 and 6.1.1.4'
Cl Cl 0.1484 0.1585 'International Tables Vol C Tables 4.2.6.8 and 6.1.1.4'
Co Co 0.3494 0.9721 'International Tables Vol C Tables 4.2.6.8 and 6.1.1.4'
Ge Ge 0.1547 1.8001 'International Tables Vol C Tables 4.2.6.8 and 6.1.1.4'
O O 0.0106 0.0060 'International Tables Vol C Tables 4.2.6.8 and 6.1.1.4'
P P 0.1023 0.0942 'International Tables Vol C Tables 4.2.6.8 and 6.1.1.4'

loop_
_exptl_crystal_face_index_h
_exptl_crystal_face_index_k
_exptl_crystal_face_index_l
_exptl_crystal_face_perp_dist
2 1 -2 0.0293
-1 0 2 0.0507
-1 0 0 0.0077
0 -1 0 0.0488
0 1 0 0.0488
-1 -1 2 0.0416
1 0 -2 0.0441
1 0 0 0.0107

loop_
_geom_angle_atom_site_label_1
_geom_angle_atom_site_label_2
_geom_angle_atom_site_label_3
_geom_angle
_geom_angle_site_symmetry_1
_geom_angle_site_symmetry_3
_geom_angle_publ_flag
Co1 Ge1 Co2 112.858(13) . . ?
Co3 Ge1 Co1 114.487(13) . . ?
Co3 Ge1 Co2 115.422(14) . . ?
Cl1 Ge1 Co1 104.662(19) . . ?
Cl1 Ge1 Co2 105.498(18) . . ?
Cl1 Ge1 Co3 102.203(19) . . ?
P1 Co1 Ge1 173.20(2) . . ?
C14 Co1 Ge1 91.16(8) . . ?
C14 Co1 P1 94.36(8) . . ?
C17 Co1 Ge1 88.80(9) . . ?
C17 Co1 P1 92.62(9) . . ?
C17 Co1 C14 113.47(13) . . ?
C018 Co1 Ge1 83.74(8) . . ?
C018 Co1 P1 90.00(8) . . ?
C018 Co1 C14 121.32(12) . . ?
C018 Co1 C17 124.74(13) . . ?
P2 Co2 Ge1 172.19(2) . . ?
C21 Co2 Ge1 86.36(7) . . ?
C21 Co2 P2 91.28(8) . . ?
C21 Co2 C23 127.07(12) . . ?
C21 Co2 C25 113.59(12) . . ?
C23 Co2 Ge1 85.39(8) . . ?
C23 Co2 P2 90.12(8) . . ?
C25 Co2 Ge1 92.08(8) . . ?
C25 Co2 P2 95.68(8) . . ?
C25 Co2 C23 118.89(13) . . ?
P3 Co3 Ge1 178.14(2) . . ?
C31 Co3 Ge1 87.28(8) . . ?
C31 Co3 P3 91.08(8) . . ?
C31 Co3 C33 119.93(12) . . ?
C33 Co3 Ge1 88.84(8) . . ?
C33 Co3 P3 92.74(8) . . ?
C35 Co3 Ge1 86.26(8) . . ?
C35 Co3 P3 93.86(8) . . ?
C35 Co3 C31 121.60(12) . . ?
C35 Co3 C33 117.89(12) . . ?
C101 P1 Co1 115.04(9) . . ?
C104 P1 Co1 116.35(9) . . ?
C104 P1 C101 104.61(13) . . ?
C104 P1 C107 101.07(13) . . ?
C107 P1 Co1 114.88(9) . . ?
C107 P1 C101 103.04(13) . . ?
C201 P2 Co2 113.76(8) . . ?
C204 P2 Co2 115.28(8) . . ?
C204 P2 C201 103.95(11) . . ?
C207 P2 Co2 116.21(8) . . ?
C207 P2 C201 104.15(11) . . ?
C207 P2 C204 101.88(11) . . ?
C301 P3 Co3 115.36(8) . . ?
C301 P3 C304 103.30(12) . . ?
C301 P3 C307 104.52(13) . . ?
C304 P3 Co3 115.32(8) . . ?
C304 P3 C307 102.61(11) . . ?
C307 P3 Co3 114.16(9) . . ?
O15 C14 Co1 176.9(2) . . ?
O18 C17 Co1 175.6(2) . . ?
O16 C018 Co1 176.8(2) . . ?
O22 C21 Co2 176.5(2) . . ?
O24 C23 Co2 175.4(2) . . ?
O26 C25 Co2 176.6(3) . . ?
O32 C31 Co3 176.1(2) . . ?
O34 C33 Co3 176.1(2) . . ?
O36 C35 Co3 178.3(2) . . ?
P1 C101 H10A 108.6 . . ?
P1 C101 H10B 108.6 . . ?
H10A C101 H10B 107.6 . . ?
C102 C101 P1 114.53(18) . . ?
C102 C101 H10A 108.6 . . ?
C102 C101 H10B 108.6 . . ?
C101 C102 H10C 109.2 . . ?
C101 C102 H10D 109.2 . . ?
C101 C102 C103 112.1(2) . . ?
H10C C102 H10D 107.9 . . ?
C103 C102 H10C 109.2 . . ?
C103 C102 H10D 109.2 . . ?
C102 C103 H10E 109.5 . . ?
C102 C103 H10F 109.5 . . ?
C102 C103 H10G 109.5 . . ?
H10E C103 H10F 109.5 . . ?
H10E C103 H10G 109.5 . . ?
H10F C103 H10G 109.5 . . ?
P1 C104 H10H 108.0 . . ?
P1 C104 H10I 108.0 . . ?
H10H C104 H10I 107.3 . . ?
C105 C104 P1 117.1(2) . . ?
C105 C104 H10H 108.0 . . ?
C105 C104 H10I 108.0 . . ?
C104 C105 H10J 109.5 . . ?
C104 C105 H10K 109.5 . . ?
C104 C105 C106 110.7(2) . . ?
H10J C105 H10K 108.1 . . ?
C106 C105 H10J 109.5 . . ?
C106 C105 H10K 109.5 . . ?
C105 C106 H10L 109.5 . . ?
C105 C106 H10M 109.5 . . ?
C105 C106 H10N 109.5 . . ?
H10L C106 H10M 109.5 . . ?
H10L C106 H10N 109.5 . . ?
H10M C106 H10N 109.5 . . ?
P1 C107 H10O 108.7 . . ?
P1 C107 H10P 108.7 . . ?
H10O C107 H10P 107.6 . . ?
C108 C107 P1 114.34(19) . . ?
C108 C107 H10O 108.7 . . ?
C108 C107 H10P 108.7 . . ?
C107 C108 H10Q 109.1 . . ?
C107 C108 H10R 109.1 . . ?
H10Q C108 H10R 107.8 . . ?
C109 C108 C107 112.5(3) . . ?
C109 C108 H10Q 109.1 . . ?
C109 C108 H10R 109.1 . . ?
C108 C109 H10S 109.5 . . ?
C108 C109 H10T 109.5 . . ?
C108 C109 H10U 109.5 . . ?
H10S C109 H10T 109.5 . . ?
H10S C109 H10U 109.5 . . ?
H10T C109 H10U 109.5 . . ?
P2 C201 H20A 108.8 . . ?
P2 C201 H20B 108.8 . . ?
H20A C201 H20B 107.7 . . ?
C202 C201 P2 113.84(17) . . ?
C202 C201 H20A 108.8 . . ?
C202 C201 H20B 108.8 . . ?
C201 C202 H20C 109.0 . . ?
C201 C202 H20D 109.0 . . ?
H20C C202 H20D 107.8 . . ?
C203 C202 C201 113.1(2) . . ?
C203 C202 H20C 109.0 . . ?
C203 C202 H20D 109.0 . . ?
C202 C203 H20E 109.5 . . ?
C202 C203 H20F 109.5 . . ?
C202 C203 H20G 109.5 . . ?
H20E C203 H20F 109.5 . . ?
H20E C203 H20G 109.5 . . ?
H20F C203 H20G 109.5 . . ?
P2 C204 H20H 108.7 . . ?
P2 C204 H20I 108.7 . . ?
H20H C204 H20I 107.6 . . ?
C205 C204 P2 114.33(17) . . ?
C205 C204 H20H 108.7 . . ?
C205 C204 H20I 108.7 . . ?
C204 C205 H20J 109.1 . . ?
C204 C205 H20K 109.1 . . ?
H20J C205 H20K 107.9 . . ?
C206 C205 C204 112.3(2) . . ?
C206 C205 H20J 109.1 . . ?
C206 C205 H20K 109.1 . . ?
C205 C206 H20L 109.5 . . ?
C205 C206 H20M 109.5 . . ?
C205 C206 H20N 109.5 . . ?
H20L C206 H20M 109.5 . . ?
H20L C206 H20N 109.5 . . ?
H20M C206 H20N 109.5 . . ?
P2 C207 H20O 108.3 . . ?
P2 C207 H20P 108.3 . . ?
H20O C207 H20P 107.4 . . ?
C208 C207 P2 116.12(17) . . ?
C208 C207 H20O 108.3 . . ?
C208 C207 H20P 108.3 . . ?
C207 C208 H20Q 109.4 . . ?
C207 C208 H20R 109.4 . . ?
H20Q C208 H20R 108.0 . . ?
C209 C208 C207 111.0(2) . . ?
C209 C208 H20Q 109.4 . . ?
C209 C208 H20R 109.4 . . ?
C208 C209 H20S 109.5 . . ?
C208 C209 H20T 109.5 . . ?
C208 C209 H20U 109.5 . . ?
H20S C209 H20T 109.5 . . ?
H20S C209 H20U 109.5 . . ?
H20T C209 H20U 109.5 . . ?
P3 C301 H30A 108.8 . . ?
P3 C301 H30B 108.8 . . ?
H30A C301 H30B 107.7 . . ?
C302 C301 P3 113.64(18) . . ?
C302 C301 H30A 108.8 . . ?
C302 C301 H30B 108.8 . . ?
C301 C302 H30C 109.1 . . ?
C301 C302 H30D 109.1 . . ?
H30C C302 H30D 107.9 . . ?
C303 C302 C301 112.4(3) . . ?
C303 C302 H30C 109.1 . . ?
C303 C302 H30D 109.1 . . ?
C302 C303 H30E 109.5 . . ?
C302 C303 H30F 109.5 . . ?
C302 C303 H30G 109.5 . . ?
H30E C303 H30F 109.5 . . ?
H30E C303 H30G 109.5 . . ?
H30F C303 H30G 109.5 . . ?
P3 C304 H30H 108.5 . . ?
P3 C304 H30I 108.5 . . ?
H30H C304 H30I 107.5 . . ?
C305 C304 P3 115.16(16) . . ?
C305 C304 H30H 108.5 . . ?
C305 C304 H30I 108.5 . . ?
C304 C305 H30J 109.3 . . ?
C304 C305 H30K 109.3 . . ?
H30J C305 H30K 108.0 . . ?
C306 C305 C304 111.6(2) . . ?
C306 C305 H30J 109.3 . . ?
C306 C305 H30K 109.3 . . ?
C305 C306 H30L 109.5 . . ?
C305 C306 H30M 109.5 . . ?
C305 C306 H30N 109.5 . . ?
H30L C306 H30M 109.5 . . ?
H30L C306 H30N 109.5 . . ?
H30M C306 H30N 109.5 . . ?
P3 C307 H30O 108.8 . . ?
P3 C307 H30P 108.8 . . ?
H30O C307 H30P 107.7 . . ?
C308 C307 P3 113.87(18) . . ?
C308 C307 H30O 108.8 . . ?
C308 C307 H30P 108.8 . . ?
C307 C308 H30Q 109.2 . . ?
C307 C308 H30R 109.2 . . ?
C307 C308 C309 112.0(2) . . ?
H30Q C308 H30R 107.9 . . ?
C309 C308 H30Q 109.2 . . ?
C309 C308 H30R 109.2 . . ?
C308 C309 H30S 109.5 . . ?
C308 C309 H30T 109.5 . . ?
C308 C309 H30U 109.5 . . ?
H30S C309 H30T 109.5 . . ?
H30S C309 H30U 109.5 . . ?
H30T C309 H30U 109.5 . . ?
C402 O403 C404 112.1(3) . . ?
H40A C401 H40B 109.5 . . ?
H40A C401 H40C 109.5 . . ?
H40B C401 H40C 109.5 . . ?
C402 C401 H40A 109.5 . . ?
C402 C401 H40B 109.5 . . ?
C402 C401 H40C 109.5 . . ?
O403 C402 C401 108.7(4) . . ?
O403 C402 H40D 110.0 . . ?
O403 C402 H40E 110.0 . . ?
C401 C402 H40D 110.0 . . ?
C401 C402 H40E 110.0 . . ?
H40D C402 H40E 108.3 . . ?
O403 C404 H40F 109.7 . . ?
O403 C404 H40G 109.7 . . ?
O403 C404 C405 109.7(3) . . ?
H40F C404 H40G 108.2 . . ?
C405 C404 H40F 109.7 . . ?
C405 C404 H40G 109.7 . . ?
C404 C405 H40H 109.5 . . ?
C404 C405 H40I 109.5 . . ?
C404 C405 H40J 109.5 . . ?
H40H C405 H40I 109.5 . . ?
H40H C405 H40J 109.5 . . ?
H40I C405 H40J 109.5 . . ?

loop_
_geom_bond_atom_site_label_1
_geom_bond_atom_site_label_2
_geom_bond_distance
_geom_bond_site_symmetry_2
_geom_bond_publ_flag
Ge1 Co1 2.4336(4) . ?
Ge1 Co2 2.4423(4) . ?
Ge1 Co3 2.4319(4) . ?
Ge1 Cl1 2.2888(6) . ?
Co1 P1 2.2090(7) . ?
Co1 C14 1.785(3) . ?
Co1 C17 1.777(3) . ?
Co1 C018 1.765(3) . ?
Co2 P2 2.2172(6) . ?
Co2 C21 1.771(2) . ?
Co2 C23 1.775(3) . ?
Co2 C25 1.773(3) . ?
Co3 P3 2.2094(6) . ?
Co3 C31 1.770(3) . ?
Co3 C33 1.773(2) . ?
Co3 C35 1.766(2) . ?
P1 C101 1.834(3) . ?
P1 C104 1.815(3) . ?
P1 C107 1.834(3) . ?
P2 C201 1.830(2) . ?
P2 C204 1.825(2) . ?
P2 C207 1.824(2) . ?
P3 C301 1.827(3) . ?
P3 C304 1.830(2) . ?
P3 C307 1.833(2) . ?
O15 C14 1.140(3) . ?
O16 C018 1.144(3) . ?
O18 C17 1.144(3) . ?
O22 C21 1.148(3) . ?
O24 C23 1.141(3) . ?
O26 C25 1.143(3) . ?
O32 C31 1.141(3) . ?
O34 C33 1.141(3) . ?
O36 C35 1.150(3) . ?
C101 H10A 0.9900 . ?
C101 H10B 0.9900 . ?
C101 C102 1.524(4) . ?
C102 H10C 0.9900 . ?
C102 H10D 0.9900 . ?
C102 C103 1.524(4) . ?
C103 H10E 0.9800 . ?
C103 H10F 0.9800 . ?
C103 H10G 0.9800 . ?
C104 H10H 0.9900 . ?
C104 H10I 0.9900 . ?
C104 C105 1.524(4) . ?
C105 H10J 0.9900 . ?
C105 H10K 0.9900 . ?
C105 C106 1.531(4) . ?
C106 H10L 0.9800 . ?
C106 H10M 0.9800 . ?
C106 H10N 0.9800 . ?
C107 H10O 0.9900 . ?
C107 H10P 0.9900 . ?
C107 C108 1.524(4) . ?
C108 H10Q 0.9900 . ?
C108 H10R 0.9900 . ?
C108 C109 1.513(5) . ?
C109 H10S 0.9800 . ?
C109 H10T 0.9800 . ?
C109 H10U 0.9800 . ?
C201 H20A 0.9900 . ?
C201 H20B 0.9900 . ?
C201 C202 1.526(4) . ?
C202 H20C 0.9900 . ?
C202 H20D 0.9900 . ?
C202 C203 1.518(4) . ?
C203 H20E 0.9800 . ?
C203 H20F 0.9800 . ?
C203 H20G 0.9800 . ?
C204 H20H 0.9900 . ?
C204 H20I 0.9900 . ?
C204 C205 1.524(4) . ?
C205 H20J 0.9900 . ?
C205 H20K 0.9900 . ?
C205 C206 1.521(4) . ?
C206 H20L 0.9800 . ?
C206 H20M 0.9800 . ?
C206 H20N 0.9800 . ?
C207 H20O 0.9900 . ?
C207 H20P 0.9900 . ?
C207 C208 1.523(3) . ?
C208 H20Q 0.9900 . ?
C208 H20R 0.9900 . ?
C208 C209 1.518(4) . ?
C209 H20S 0.9800 . ?
C209 H20T 0.9800 . ?
C209 H20U 0.9800 . ?
C301 H30A 0.9900 . ?
C301 H30B 0.9900 . ?
C301 C302 1.531(4) . ?
C302 H30C 0.9900 . ?
C302 H30D 0.9900 . ?
C302 C303 1.516(5) . ?
C303 H30E 0.9800 . ?
C303 H30F 0.9800 . ?
C303 H30G 0.9800 . ?
C304 H30H 0.9900 . ?
C304 H30I 0.9900 . ?
C304 C305 1.527(3) . ?
C305 H30J 0.9900 . ?
C305 H30K 0.9900 . ?
C305 C306 1.520(4) . ?
C306 H30L 0.9800 . ?
C306 H30M 0.9800 . ?
C306 H30N 0.9800 . ?
C307 H30O 0.9900 . ?
C307 H30P 0.9900 . ?
C307 C308 1.528(4) . ?
C308 H30Q 0.9900 . ?
C308 H30R 0.9900 . ?
C308 C309 1.529(4) . ?
C309 H30S 0.9800 . ?
C309 H30T 0.9800 . ?
C309 H30U 0.9800 . ?
O403 C402 1.414(5) . ?
O403 C404 1.415(5) . ?
C401 H40A 0.9800 . ?
C401 H40B 0.9800 . ?
C401 H40C 0.9800 . ?
C401 C402 1.513(7) . ?
C402 H40D 0.9900 . ?
C402 H40E 0.9900 . ?
C404 H40F 0.9900 . ?
C404 H40G 0.9900 . ?
C404 C405 1.484(6) . ?
C405 H40H 0.9800 . ?
C405 H40I 0.9800 . ?
C405 H40J 0.9800 . ?

loop_
_exptl_oxdiff_crystal_face_indexfrac_h
_exptl_oxdiff_crystal_face_indexfrac_k
_exptl_oxdiff_crystal_face_indexfrac_l
_exptl_oxdiff_crystal_face_x
_exptl_oxdiff_crystal_face_y
_exptl_oxdiff_crystal_face_z
1.9982 0.9978 -1.9944 0.0074 0.0639 -0.1209
-1.0011 0.0009 1.9952 -0.0028 0.0068 0.1041
-0.9974 -0.0005 -0.0005 -0.0384 -0.0357 0.0135
0.0003 -0.9982 -0.0003 0.0337 -0.0350 0.0032
-0.0003 0.9982 0.0003 -0.0337 0.0350 -0.0032
-1.0008 -0.9973 1.9949 0.0309 -0.0282 0.1073
1.0011 -0.0009 -1.9952 0.0028 -0.0068 -0.1041
0.9974 0.0005 0.0005 0.0384 0.0357 -0.0135
